data_2106353
loop_
_publ_author_name
'Jost, K.H.'
'Schneider, M.'

_publ_section_title
;
 Structure of Phosphorus(III, V) Oxide P4 O7
;
_journal_name_full 'Acta Crystallographica B (24,1968-38,1982)'
_journal_page_first 222
_journal_page_last 224
_journal_volume 37
_journal_year 1981
_chemical_formula_sum 'O7 P4'
_chemical_name_systematic 'P4 O7'
_space_group_IT_number 14
_symmetry_space_group_name_Hall '-P 2yn'
_symmetry_space_group_name_H-M 'P 1 21/n 1'
_cell_angle_alpha 90
_cell_angle_beta 96.81
_cell_angle_gamma 90
_cell_formula_units_Z 4
_cell_length_a 9.808
_cell_length_b 9.966
_cell_length_c 6.852
_cell_volume 665.034
_citation_journal_id_ASTM ACBCAR
_cod_data_source_file Jost_ACBCAR_1981_1994.cif
_cod_data_source_block O7P4
_cod_original_cell_volume 665.0339
_cod_original_sg_symbol_Hall '-P 2ybc (x-z,y,z)'
_cod_database_code 2106353

loop_
_symmetry_equiv_pos_as_xyz
x,y,z
-x+1/2,y+1/2,-z+1/2
-x,-y,-z
x-1/2,-y-1/2,z-1/2

loop_
_atom_site_label
_atom_site_type_symbol
_atom_site_fract_x
_atom_site_fract_y
_atom_site_fract_z
_atom_site_occupancy
_atom_site_U_iso_or_equiv
O6 O-2 0.0086 0.1186 0.8014 1 0.0
O4 O-2 0.1716 0.273 0.6616 1 0.0
P1 P+5 -0.1176 0.3903 0.6742 1 0.0
P4 P+3 -0.0211 0.21 0.9883 1 0.0
P2 P+3 0.1692 0.3941 0.8196 1 0.0
P3 P+3 0.0506 0.166 0.5906 1 0.0
O5 O-2 0.1109 0.3136 0.9988 1 0.0
O3 O-2 -0.1372 0.3145 0.8698 1 0.0
O2 O-2 -0.0722 0.2753 0.5327 1 0.0
O7 O-2 -0.2304 0.4726 0.5943 1 0.0
O1 O-2 0.0227 0.4678 0.7279 1 0.0
